data_4069500
loop_
_publ_author_name
'Oguadinma, Paul O.'
'Schaper, Frank'

_publ_section_title
;
 Bis(2-phenylethyl)-nacnac: A Chiral Diketiminate Ligand and Its Copper
 Complexes
;
_journal_issue 14
_journal_name_full Organometallics
_journal_page_first 4089
_journal_paper_doi 10.1021/om9002279
_journal_volume 28
_journal_year 2009
_chemical_absolute_configuration rmad
_chemical_compound_source 'Synthesized by the authors. See text'
_chemical_formula_moiety 'C39 H40 Cu N2 P'
_chemical_formula_sum 'C39 H40 Cu N2 P'
_chemical_formula_weight 631.24
_chemical_name_systematic
; 
 ? 
;
_space_group_IT_number 19
_symmetry_cell_setting orthorhombic
_symmetry_space_group_name_Hall 'P 2ac 2ab'
_symmetry_space_group_name_H-M 'P 21 21 21'
_atom_sites_solution_hydrogens geom
_atom_sites_solution_primary direct
_atom_sites_solution_secondary difmap
_audit_creation_method SHELXL-97
_cell_angle_alpha 90.00
_cell_angle_beta 90.00
_cell_angle_gamma 90.00
_cell_formula_units_Z 4
_cell_length_a 10.1345(6)
_cell_length_b 16.2516(9)
_cell_length_c 19.5435(11)
_cell_measurement_reflns_used 18532
_cell_measurement_temperature 150
_cell_measurement_theta_max 27.82
_cell_measurement_theta_min 2.26
_cell_volume 3218.9(3)
_computing_cell_refinement 'APEX II (Bruker, 2006)'
_computing_data_collection 'APEX II (Bruker, 2006)'
_computing_data_reduction 'SAINT (Bruker, 2004)'
_computing_molecular_graphics 'SHELXTL (Bruker, 1997)'
_computing_publication_material 'UdMX (local program)'
_computing_structure_refinement 'SHELXL97 (Sheldrick, 1997)'
_computing_structure_solution 'SHELXS97 (Sheldrick, 1997)'
_diffrn_ambient_temperature 150
_diffrn_detector_area_resol_mean 8.3
_diffrn_measured_fraction_theta_full 0.972
_diffrn_measured_fraction_theta_max 0.972
_diffrn_measurement_device_type APEX2
_diffrn_measurement_method \w
_diffrn_radiation_monochromator graphite
_diffrn_radiation_source 'X-ray Sealed Tube'
_diffrn_radiation_type MoK\a
_diffrn_radiation_wavelength 0.71073
_diffrn_reflns_av_R_equivalents 0.035
_diffrn_reflns_av_sigmaI/netI 0.0452
_diffrn_reflns_limit_h_max 14
_diffrn_reflns_limit_h_min -14
_diffrn_reflns_limit_k_max 23
_diffrn_reflns_limit_k_min -23
_diffrn_reflns_limit_l_max 28
_diffrn_reflns_limit_l_min -27
_diffrn_reflns_number 73790
_diffrn_reflns_theta_full 31.39
_diffrn_reflns_theta_max 31.39
_diffrn_reflns_theta_min 1.63
_diffrn_standards_decay_% 0.00
_diffrn_standards_number 5
_exptl_absorpt_coefficient_mu 0.758
_exptl_absorpt_correction_T_max 0.8993
_exptl_absorpt_correction_T_min 0.7005
_exptl_absorpt_correction_type multi-scan
_exptl_absorpt_process_details 'Sadabs (Sheldrick,1996)'
_exptl_crystal_colour Colorless
_exptl_crystal_density_diffrn 1.303
_exptl_crystal_density_method 'not measured'
_exptl_crystal_description chunk
_exptl_crystal_F_000 1328
_exptl_crystal_size_max 0.40
_exptl_crystal_size_mid 0.15
_exptl_crystal_size_min 0.14
_refine_diff_density_max 0.302
_refine_diff_density_min -0.447
_refine_diff_density_rms 0.050
_refine_ls_abs_structure_details 'Flack H D (1983), 4249 Friedel Pairs'
_refine_ls_abs_structure_Flack 0.015(6)
_refine_ls_extinction_method none
_refine_ls_goodness_of_fit_ref 0.946
_refine_ls_hydrogen_treatment constr
_refine_ls_matrix_type full
_refine_ls_number_parameters 392
_refine_ls_number_reflns 10102
_refine_ls_number_restraints 0
_refine_ls_restrained_S_all 0.946
_refine_ls_R_factor_all 0.0420
_refine_ls_R_factor_gt 0.0305
_refine_ls_shift/su_max 0.004
_refine_ls_shift/su_mean 0.000
_refine_ls_structure_factor_coef Fsqd
_refine_ls_weighting_details 'calc w=1/[\s^2^(Fo^2^)+(0.0334P)^2^+0.0000P] where P=(Fo^2^+2Fc^2^)/3'
_refine_ls_weighting_scheme calc
_refine_ls_wR_factor_gt 0.0635
_refine_ls_wR_factor_ref 0.0664
_reflns_number_gt 8342
_reflns_number_total 10102
_reflns_threshold_expression I>2\s(I)
_cod_data_source_file om9002279_si_002.cif
_cod_data_source_block c3a
_cod_depositor_comments
;
The following automatic conversions were performed:

'_symmetry_cell_setting' value 'Orthorhombic' changed to
'orthorhombic' according to
/home/saulius/struct/CIF-dictionaries/cif_core.dic dictionary named
'cif_core.dic' version 2.4.2 from 2011-04-26.

'_geom_bond_publ_flag'
value 'Y' changed to 'y' according to
/home/saulius/struct/CIF-dictionaries/cif_core.dic dictionary named
'cif_core.dic' version 2.4.2 from 2011-04-26 (48
times).

'_geom_angle_publ_flag' value 'Y' changed to 'y' according
to /home/saulius/struct/CIF-dictionaries/cif_core.dic dictionary
named 'cif_core.dic' version 2.4.2 from 2011-04-26 (68
times).

'_geom_torsion_publ_flag' value 'Y' changed to 'y' according
to /home/saulius/struct/CIF-dictionaries/cif_core.dic dictionary
named 'cif_core.dic' version 2.4.2 from 2011-04-26 (100 times).

Automatic conversion script
Id: cif_fix_values 1715 2011-07-08 13:25:40Z adriana 
;
_cod_original_sg_symbol_H-M P212121
_cod_database_code 4069500

loop_
_symmetry_equiv_pos_as_xyz
'x, y, z'
'-x+1/2, -y, z+1/2'
'-x, y+1/2, -z+1/2'
'x+1/2, -y+1/2, -z'

loop_
_atom_site_label
_atom_site_type_symbol
_atom_site_fract_x
_atom_site_fract_y
_atom_site_fract_z
_atom_site_U_iso_or_equiv
_atom_site_adp_type
_atom_site_occupancy
_atom_site_symmetry_multiplicity
_atom_site_calc_flag
_atom_site_refinement_flags
Cu1 Cu 0.183440(17) 1.007148(11) 0.987092(9) 0.02012(5) Uani 1 1 d .
P1 P 0.06167(4) 0.99464(3) 0.894816(18) 0.01902(8) Uani 1 1 d .
N1 N 0.33038(13) 0.93825(7) 1.02008(6) 0.0209(3) Uani 1 1 d .
N2 N 0.21498(12) 1.10382(8) 1.04684(7) 0.0205(3) Uani 1 1 d .
C1 C 0.55984(17) 0.92550(11) 1.06315(10) 0.0312(4) Uani 1 1 d .
H1A H 0.5877 0.8985 1.0207 0.047 Uiso 1 1 calc R
H1B H 0.5444 0.8838 1.0985 0.047 Uiso 1 1 calc R
H1C H 0.6290 0.9634 1.0785 0.047 Uiso 1 1 calc R
C2 C 0.43303(16) 0.97334(10) 1.05037(8) 0.0223(3) Uani 1 1 d .
C3 C 0.43333(16) 1.05465(10) 1.07491(8) 0.0222(3) Uani 1 1 d .
H3A H 0.5161 1.0737 1.0913 0.027 Uiso 1 1 calc R
C4 C 0.32950(16) 1.11229(9) 1.07891(8) 0.0213(3) Uani 1 1 d .
C5 C 0.35677(17) 1.18546(11) 1.12524(10) 0.0307(4) Uani 1 1 d .
H5A H 0.3445 1.2366 1.0994 0.046 Uiso 1 1 calc R
H5B H 0.4477 1.1825 1.1421 0.046 Uiso 1 1 calc R
H5C H 0.2956 1.1844 1.1641 0.046 Uiso 1 1 calc R
C6 C 0.38902(16) 0.83847(11) 0.92906(9) 0.0256(4) Uani 1 1 d .
C7 C 0.43495(17) 0.90359(11) 0.89057(9) 0.0305(4) Uani 1 1 d .
H7A H 0.4393 0.9569 0.9105 0.037 Uiso 1 1 calc R
C8 C 0.4751(2) 0.89251(14) 0.82283(10) 0.0410(5) Uani 1 1 d .
H8A H 0.5068 0.9380 0.7971 0.049 Uiso 1 1 calc R
C9 C 0.4687(2) 0.81569(15) 0.79335(11) 0.0450(6) Uani 1 1 d .
H9A H 0.4930 0.8083 0.7468 0.054 Uiso 1 1 calc R
C10 C 0.42731(18) 0.75003(13) 0.83145(11) 0.0413(5) Uani 1 1 d .
H10A H 0.4253 0.6968 0.8115 0.050 Uiso 1 1 calc R
C11 C 0.38797(18) 0.76029(12) 0.89944(10) 0.0339(4) Uani 1 1 d .
H11A H 0.3605 0.7140 0.9255 0.041 Uiso 1 1 calc R
C12 C 0.33900(16) 0.85033(9) 1.00229(8) 0.0247(3) Uani 1 1 d .
H12A H 0.4033 0.8237 1.0342 0.030 Uiso 1 1 calc R
C13 C 0.20360(17) 0.81075(10) 1.01358(10) 0.0316(4) Uani 1 1 d .
H13A H 0.1745 0.8210 1.0606 0.047 Uiso 1 1 calc R
H13B H 0.2099 0.7513 1.0057 0.047 Uiso 1 1 calc R
H13C H 0.1398 0.8346 0.9816 0.047 Uiso 1 1 calc R
C14 C -0.00693(16) 1.13275(10) 1.09506(8) 0.0226(3) Uani 1 1 d .
C15 C -0.11695(17) 1.18330(11) 1.10622(9) 0.0297(4) Uani 1 1 d .
H15A H -0.1183 1.2370 1.0870 0.036 Uiso 1 1 calc R
C16 C -0.22338(18) 1.15692(13) 1.14439(10) 0.0354(4) Uani 1 1 d .
H16A H -0.2962 1.1927 1.1516 0.043 Uiso 1 1 calc R
C17 C -0.22458(18) 1.07877(13) 1.17209(10) 0.0363(4) Uani 1 1 d .
H17A H -0.2973 1.0607 1.1989 0.044 Uiso 1 1 calc R
C18 C -0.11889(18) 1.02733(12) 1.16035(9) 0.0359(4) Uani 1 1 d .
H18A H -0.1198 0.9730 1.1783 0.043 Uiso 1 1 calc R
C19 C -0.01070(18) 1.05415(11) 1.12253(9) 0.0291(4) Uani 1 1 d .
H19A H 0.0617 1.0180 1.1154 0.035 Uiso 1 1 calc R
C20 C 0.11285(16) 1.16708(10) 1.05792(8) 0.0242(3) Uani 1 1 d .
H20A H 0.1524 1.2100 1.0883 0.029 Uiso 1 1 calc R
C21 C 0.07902(17) 1.20899(10) 0.99023(9) 0.0296(4) Uani 1 1 d .
H21A H 0.1589 1.2336 0.9707 0.044 Uiso 1 1 calc R
H21B H 0.0131 1.2521 0.9982 0.044 Uiso 1 1 calc R
H21C H 0.0433 1.1682 0.9583 0.044 Uiso 1 1 calc R
C22 C 0.01065(16) 0.89422(10) 0.85972(8) 0.0204(3) Uani 1 1 d .
C23 C 0.10689(17) 0.84200(10) 0.83285(8) 0.0244(3) Uani 1 1 d .
H23A H 0.1970 0.8581 0.8338 0.029 Uiso 1 1 calc R
C24 C 0.07164(18) 0.76687(11) 0.80483(9) 0.0289(4) Uani 1 1 d .
H24A H 0.1379 0.7318 0.7866 0.035 Uiso 1 1 calc R
C25 C -0.05869(19) 0.74248(11) 0.80307(10) 0.0321(4) Uani 1 1 d .
H25A H -0.0824 0.6913 0.7832 0.038 Uiso 1 1 calc R
C26 C -0.15421(18) 0.79309(11) 0.83048(10) 0.0334(4) Uani 1 1 d .
H26A H -0.2439 0.7761 0.8299 0.040 Uiso 1 1 calc R
C27 C -0.12069(17) 0.86866(11) 0.85894(9) 0.0279(4) Uani 1 1 d .
H27A H -0.1873 0.9029 0.8779 0.034 Uiso 1 1 calc R
C28 C -0.09676(15) 1.04831(9) 0.89068(8) 0.0212(3) Uani 1 1 d .
C29 C -0.17222(17) 1.05220(10) 0.95009(8) 0.0256(3) Uani 1 1 d .
H29A H -0.1362 1.0330 0.9920 0.031 Uiso 1 1 calc R
C30 C -0.29918(17) 1.08373(10) 0.94874(9) 0.0302(4) Uani 1 1 d .
H30A H -0.3499 1.0857 0.9896 0.036 Uiso 1 1 calc R
C31 C -0.35187(17) 1.11215(11) 0.88829(10) 0.0316(4) Uani 1 1 d .
H31A H -0.4394 1.1330 0.8873 0.038 Uiso 1 1 calc R
C32 C -0.27724(18) 1.11040(11) 0.82900(10) 0.0334(4) Uani 1 1 d .
H32A H -0.3134 1.1307 0.7875 0.040 Uiso 1 1 calc R
C33 C -0.14988(17) 1.07908(10) 0.82999(9) 0.0269(4) Uani 1 1 d .
H33A H -0.0987 1.0786 0.7893 0.032 Uiso 1 1 calc R
C34 C 0.15949(15) 1.03755(9) 0.82439(8) 0.0196(3) Uani 1 1 d .
C35 C 0.14690(15) 1.01186(10) 0.75642(8) 0.0222(3) Uani 1 1 d .
H35A H 0.0821 0.9721 0.7447 0.027 Uiso 1 1 calc R
C36 C 0.22825(16) 1.04401(10) 0.70610(8) 0.0240(3) Uani 1 1 d .
H36A H 0.2199 1.0254 0.6602 0.029 Uiso 1 1 calc R
C37 C 0.32170(18) 1.10306(10) 0.72229(8) 0.0250(3) Uani 1 1 d .
H37A H 0.3775 1.1249 0.6877 0.030 Uiso 1 1 calc R
C38 C 0.33345(17) 1.13026(10) 0.78943(9) 0.0262(3) Uani 1 1 d .
H38A H 0.3962 1.1716 0.8006 0.031 Uiso 1 1 calc R
C39 C 0.25387(15) 1.09722(10) 0.83997(8) 0.0229(3) Uani 1 1 d .
H39A H 0.2636 1.1154 0.8859 0.027 Uiso 1 1 calc R

loop_
_atom_site_aniso_label
_atom_site_aniso_U_11
_atom_site_aniso_U_22
_atom_site_aniso_U_33
_atom_site_aniso_U_23
_atom_site_aniso_U_13
_atom_site_aniso_U_12
Cu1 0.02016(8) 0.02313(9) 0.01707(8) -0.00208(8) -0.00149(7) 0.00013(8)
P1 0.01896(16) 0.02044(19) 0.01766(17) -0.00124(17) -0.00112(13) -0.00037(17)
N1 0.0233(7) 0.0223(6) 0.0170(6) -0.0011(5) -0.0006(6) 0.0007(5)
N2 0.0212(7) 0.0208(6) 0.0194(6) -0.0013(5) 0.0004(5) -0.0003(5)
C1 0.0270(9) 0.0306(9) 0.0361(10) 0.0004(8) -0.0044(8) 0.0029(7)
C2 0.0208(7) 0.0284(8) 0.0177(7) 0.0014(6) 0.0018(6) 0.0011(6)
C3 0.0182(7) 0.0267(8) 0.0216(8) -0.0005(7) -0.0007(6) -0.0039(6)
C4 0.0232(8) 0.0246(8) 0.0161(7) -0.0007(6) 0.0037(6) -0.0049(7)
C5 0.0254(9) 0.0333(9) 0.0333(10) -0.0098(8) -0.0028(7) -0.0005(7)
C6 0.0230(8) 0.0274(9) 0.0264(8) -0.0038(7) -0.0042(7) 0.0055(7)
C7 0.0277(9) 0.0356(10) 0.0281(9) -0.0057(8) 0.0020(7) 0.0020(8)
C8 0.0343(11) 0.0563(13) 0.0322(10) -0.0047(10) 0.0120(9) 0.0007(9)
C9 0.0323(11) 0.0699(16) 0.0328(10) -0.0183(11) 0.0028(9) 0.0136(10)
C10 0.0323(11) 0.0448(12) 0.0470(12) -0.0244(10) -0.0082(9) 0.0160(9)
C11 0.0317(9) 0.0298(9) 0.0403(11) -0.0071(8) -0.0066(8) 0.0081(8)
C12 0.0286(9) 0.0203(7) 0.0252(9) 0.0008(6) -0.0030(7) 0.0025(6)
C13 0.0375(10) 0.0255(8) 0.0319(9) 0.0012(8) 0.0004(8) -0.0068(7)
C14 0.0224(8) 0.0281(8) 0.0174(7) -0.0049(6) -0.0028(6) 0.0019(6)
C15 0.0274(9) 0.0313(9) 0.0305(9) -0.0060(8) -0.0006(8) 0.0048(7)
C16 0.0228(9) 0.0457(11) 0.0378(10) -0.0098(9) -0.0005(8) 0.0059(8)
C17 0.0261(9) 0.0528(12) 0.0300(10) -0.0010(9) 0.0016(8) -0.0054(8)
C18 0.0339(10) 0.0436(11) 0.0302(9) 0.0088(8) 0.0023(8) -0.0013(8)
C19 0.0287(9) 0.0331(10) 0.0255(9) 0.0032(7) 0.0011(7) 0.0062(7)
C20 0.0252(8) 0.0222(8) 0.0252(8) -0.0040(7) -0.0028(7) 0.0018(6)
C21 0.0321(9) 0.0251(8) 0.0316(9) 0.0022(7) 0.0018(8) 0.0022(7)
C22 0.0233(8) 0.0188(7) 0.0191(8) 0.0014(6) -0.0023(6) -0.0025(6)
C23 0.0234(8) 0.0237(8) 0.0261(8) -0.0006(7) -0.0036(7) -0.0001(6)
C24 0.0335(10) 0.0233(8) 0.0298(9) -0.0008(7) -0.0023(7) 0.0009(8)
C25 0.0364(10) 0.0229(9) 0.0369(10) -0.0017(7) -0.0070(8) -0.0067(8)
C26 0.0286(10) 0.0278(9) 0.0436(11) 0.0005(8) -0.0029(8) -0.0104(7)
C27 0.0243(8) 0.0263(9) 0.0331(10) -0.0013(7) 0.0004(7) -0.0017(7)
C28 0.0204(7) 0.0200(8) 0.0232(8) -0.0027(6) -0.0027(6) -0.0011(6)
C29 0.0252(8) 0.0297(8) 0.0219(8) -0.0001(6) -0.0007(7) 0.0005(7)
C30 0.0251(9) 0.0321(9) 0.0334(9) -0.0036(7) 0.0068(8) 0.0001(7)
C31 0.0220(8) 0.0296(9) 0.0432(11) -0.0060(8) -0.0035(8) 0.0033(7)
C32 0.0324(9) 0.0327(10) 0.0350(10) 0.0010(8) -0.0101(8) 0.0090(7)
C33 0.0307(9) 0.0270(8) 0.0231(8) 0.0004(7) -0.0020(7) 0.0036(7)
C34 0.0186(7) 0.0209(7) 0.0192(7) 0.0010(6) 0.0005(6) 0.0018(6)
C35 0.0234(7) 0.0211(7) 0.0221(7) -0.0020(6) -0.0028(6) -0.0023(6)
C36 0.0279(8) 0.0255(8) 0.0187(7) -0.0029(7) -0.0017(6) 0.0020(7)
C37 0.0247(8) 0.0268(8) 0.0233(8) 0.0039(6) 0.0019(7) 0.0002(7)
C38 0.0234(8) 0.0241(8) 0.0312(9) -0.0017(7) -0.0009(7) -0.0059(7)
C39 0.0249(8) 0.0242(8) 0.0196(8) -0.0036(7) -0.0021(7) -0.0018(6)

loop_
_atom_type_symbol
_atom_type_description
_atom_type_scat_dispersion_real
_atom_type_scat_dispersion_imag
_atom_type_scat_source
C C 0.0033 0.0016 'International Tables Vol C Tables 4.2.6.8 and 6.1.1.4'
H H 0.0000 0.0000 'International Tables Vol C Tables 4.2.6.8 and 6.1.1.4'
N N 0.0061 0.0033 'International Tables Vol C Tables 4.2.6.8 and 6.1.1.4'
P P 0.1023 0.0942 'International Tables Vol C Tables 4.2.6.8 and 6.1.1.4'
Cu Cu 0.3201 1.2651 'International Tables Vol C Tables 4.2.6.8 and 6.1.1.4'

loop_
_geom_angle_atom_site_label_1
_geom_angle_atom_site_label_2
_geom_angle_atom_site_label_3
_geom_angle
_geom_angle_publ_flag
N1 CU1 N2 97.79(5) y
N1 CU1 P1 129.85(4) y
N2 CU1 P1 130.37(4) y
C28 P1 C34 105.07(7) y
C28 P1 C22 99.17(7) y
C34 P1 C22 102.06(7) y
C28 P1 CU1 119.06(5) y
C34 P1 CU1 106.11(5) y
C22 P1 CU1 123.04(5) y
C2 N1 C12 118.43(13) y
C2 N1 CU1 119.63(10) y
C12 N1 CU1 121.23(10) y
C4 N2 C20 118.19(13) y
C4 N2 CU1 120.1(1) y
C20 N2 CU1 121.71(10) y
C2 C1 H1A 109.5 ?
C2 C1 H1B 109.5 ?
H1A C1 H1B 109.5 ?
C2 C1 H1C 109.5 ?
H1A C1 H1C 109.5 ?
H1B C1 H1C 109.5 ?
N1 C2 C3 123.94(15) y
N1 C2 C1 121.06(14) y
C3 C2 C1 114.97(15) y
C2 C3 C4 129.90(15) y
C2 C3 H3A 115 ?
C4 C3 H3A 115 ?
N2 C4 C3 123.88(14) y
N2 C4 C5 121.46(14) y
C3 C4 C5 114.64(14) y
C4 C5 H5A 109.5 ?
C4 C5 H5B 109.5 ?
H5A C5 H5B 109.5 ?
C4 C5 H5C 109.5 ?
H5A C5 H5C 109.5 ?
H5B C5 H5C 109.5 ?
C7 C6 C11 118.34(16) y
C7 C6 C12 121.67(15) y
C11 C6 C12 119.99(16) y
C6 C7 C8 121.09(18) y
C6 C7 H7A 119.5 ?
C8 C7 H7A 119.5 ?
C9 C8 C7 120.0(2) y
C9 C8 H8A 120 ?
C7 C8 H8A 120 ?
C10 C9 C8 119.62(19) y
C10 C9 H9A 120.2 ?
C8 C9 H9A 120.2 ?
C9 C10 C11 120.82(18) y
C9 C10 H10A 119.6 ?
C11 C10 H10A 119.6 ?
C10 C11 C6 120.04(19) y
C10 C11 H11A 120 ?
C6 C11 H11A 120 ?
N1 C12 C6 111.25(13) y
N1 C12 C13 108.68(13) y
C6 C12 C13 112.24(14) y
N1 C12 H12A 108.2 ?
C6 C12 H12A 108.2 ?
C13 C12 H12A 108.2 ?
C12 C13 H13A 109.5 ?
C12 C13 H13B 109.5 ?
H13A C13 H13B 109.5 ?
C12 C13 H13C 109.5 ?
H13A C13 H13C 109.5 ?
H13B C13 H13C 109.5 ?
C19 C14 C15 117.25(16) y
C19 C14 C20 123.02(15) y
C15 C14 C20 119.62(15) y
C16 C15 C14 121.59(17) y
C16 C15 H15A 119.2 ?
C14 C15 H15A 119.2 ?
C15 C16 C17 120.31(18) y
C15 C16 H16A 119.8 ?
C17 C16 H16A 119.8 ?
C16 C17 C18 119.08(18) y
C16 C17 H17A 120.5 ?
C18 C17 H17A 120.5 ?
C17 C18 C19 120.70(18) y
C17 C18 H18A 119.6 ?
C19 C18 H18A 119.6 ?
C14 C19 C18 121.05(17) y
C14 C19 H19A 119.5 ?
C18 C19 H19A 119.5 ?
N2 C20 C14 112.00(13) y
N2 C20 C21 109.95(13) y
C14 C20 C21 113.45(13) y
N2 C20 H20A 107 ?
C14 C20 H20A 107 ?
C21 C20 H20A 107 ?
C20 C21 H21A 109.5 ?
C20 C21 H21B 109.5 ?
H21A C21 H21B 109.5 ?
C20 C21 H21C 109.5 ?
H21A C21 H21C 109.5 ?
H21B C21 H21C 109.5 ?
C23 C22 C27 118.82(15) y
C23 C22 P1 118.82(12) y
C27 C22 P1 122.36(13) y
C24 C23 C22 120.30(16) y
C24 C23 H23A 119.8 ?
C22 C23 H23A 119.8 ?
C25 C24 C23 120.67(17) y
C25 C24 H24A 119.7 ?
C23 C24 H24A 119.7 ?
C24 C25 C26 119.42(17) y
C24 C25 H25A 120.3 ?
C26 C25 H25A 120.3 ?
C25 C26 C27 120.72(17) y
C25 C26 H26A 119.6 ?
C27 C26 H26A 119.6 ?
C26 C27 C22 120.04(16) y
C26 C27 H27A 120 ?
C22 C27 H27A 120 ?
C29 C28 C33 118.75(15) y
C29 C28 P1 117.85(12) y
C33 C28 P1 123.18(13) y
C30 C29 C28 120.75(15) y
C30 C29 H29A 119.6 ?
C28 C29 H29A 119.6 ?
C31 C30 C29 120.06(16) y
C31 C30 H30A 120 ?
C29 C30 H30A 120 ?
C30 C31 C32 119.98(16) y
C30 C31 H31A 120 ?
C32 C31 H31A 120 ?
C31 C32 C33 120.28(17) y
C31 C32 H32A 119.9 ?
C33 C32 H32A 119.9 ?
C32 C33 C28 120.15(17) y
C32 C33 H33A 119.9 ?
C28 C33 H33A 119.9 ?
C35 C34 C39 118.50(14) y
C35 C34 P1 123.37(12) y
C39 C34 P1 118.10(12) y
C36 C35 C34 120.49(15) y
C36 C35 H35A 119.8 ?
C34 C35 H35A 119.8 ?
C37 C36 C35 120.40(15) y
C37 C36 H36A 119.8 ?
C35 C36 H36A 119.8 ?
C36 C37 C38 119.65(16) y
C36 C37 H37A 120.2 ?
C38 C37 H37A 120.2 ?
C37 C38 C39 120.05(16) y
C37 C38 H38A 120 ?
C39 C38 H38A 120 ?
C38 C39 C34 120.89(15) y
C38 C39 H39A 119.6 ?
C34 C39 H39A 119.6 ?

loop_
_geom_bond_atom_site_label_1
_geom_bond_atom_site_label_2
_geom_bond_distance
_geom_bond_publ_flag
Cu1 N1 1.9716(13) y
Cu1 N2 1.9834(13) y
Cu1 P1 2.1946(4) y
P1 C28 1.8290(16) y
P1 C34 1.8339(16) y
P1 C22 1.8443(16) y
N1 C2 1.326(2) y
N1 C12 1.4731(19) y
N2 C4 1.326(2) y
N2 C20 1.475(2) y
C1 C2 1.523(2) y
C1 H1a 0.98 ?
C1 H1b 0.98 ?
C1 H1c 0.98 ?
C2 C3 1.406(2) y
C3 C4 1.411(2) y
C3 H3a 0.95 ?
C4 C5 1.520(2) y
C5 H5a 0.98 ?
C5 H5b 0.98 ?
C5 H5c 0.98 ?
C6 C7 1.379(2) y
C6 C11 1.396(2) y
C6 C12 1.531(2) y
C7 C8 1.397(3) y
C7 H7a 0.95 ?
C8 C9 1.376(3) y
C8 H8a 0.95 ?
C9 C10 1.367(3) y
C9 H9a 0.95 ?
C10 C11 1.397(3) y
C10 H10a 0.95 ?
C11 H11a 0.95 ?
C12 C13 1.531(2) y
C12 H12a 1 ?
C13 H13a 0.98 ?
C13 H13b 0.98 ?
C13 H13c 0.98 ?
C14 C19 1.386(2) y
C14 C15 1.402(2) y
C14 C20 1.520(2) y
C15 C16 1.380(3) y
C15 H15a 0.95 ?
C16 C17 1.381(3) y
C16 H16a 0.95 ?
C17 C18 1.378(3) y
C17 H17a 0.95 ?
C18 C19 1.392(3) y
C18 H18a 0.95 ?
C19 H19a 0.95 ?
C20 C21 1.527(2) y
C20 H20a 1 ?
C21 H21a 0.98 ?
C21 H21b 0.98 ?
C21 H21c 0.98 ?
C22 C23 1.395(2) y
C22 C27 1.394(2) y
C23 C24 1.385(2) y
C23 H23a 0.95 ?
C24 C25 1.379(2) y
C24 H24a 0.95 ?
C25 C26 1.379(3) y
C25 H25a 0.95 ?
C26 C27 1.390(2) y
C26 H26a 0.95 ?
C27 H27a 0.95 ?
C28 C29 1.392(2) y
C28 C33 1.395(2) y
C29 C30 1.385(2) y
C29 H29a 0.95 ?
C30 C31 1.376(3) y
C30 H30a 0.95 ?
C31 C32 1.384(3) y
C31 H31a 0.95 ?
C32 C33 1.388(2) y
C32 H32a 0.95 ?
C33 H33a 0.95 ?
C34 C35 1.398(2) y
C34 C39 1.396(2) y
C35 C36 1.386(2) y
C35 H35a 0.95 ?
C36 C37 1.385(2) y
C36 H36a 0.95 ?
C37 C38 1.390(2) y
C37 H37a 0.95 ?
C38 C39 1.383(2) y
C38 H38a 0.95 ?
C39 H39a 0.95 ?

loop_
_geom_torsion_atom_site_label_1
_geom_torsion_atom_site_label_2
_geom_torsion_atom_site_label_3
_geom_torsion_atom_site_label_4
_geom_torsion
_geom_torsion_publ_flag
N1 CU1 P1 C28 161.69(7) y
N2 CU1 P1 C28 -37.98(8) y
N1 CU1 P1 C34 -80.26(7) y
N2 CU1 P1 C34 80.07(7) y
N1 CU1 P1 C22 36.31(8) y
N2 CU1 P1 C22 -163.36(8) y
N2 CU1 N1 C2 -22.25(12) y
P1 CU1 N1 C2 142.74(10) y
N2 CU1 N1 C12 167.57(11) y
P1 CU1 N1 C12 -27.43(13) y
N1 CU1 N2 C4 15.84(12) y
P1 CU1 N2 C4 -149.04(10) y
N1 CU1 N2 C20 -163.14(11) y
P1 CU1 N2 C20 31.98(13) y
C12 N1 C2 C3 -174.60(14) y
CU1 N1 C2 C3 15.0(2) y
C12 N1 C2 C1 3.3(2) y
CU1 N1 C2 C1 -167.18(12) y
N1 C2 C3 C4 6.1(3) y
C1 C2 C3 C4 -171.90(16) y
C20 N2 C4 C3 177.39(14) y
CU1 N2 C4 C3 -1.6(2) y
C20 N2 C4 C5 -0.8(2) y
CU1 N2 C4 C5 -179.80(12) y
C2 C3 C4 N2 -13.9(3) y
C2 C3 C4 C5 164.39(16) y
C11 C6 C7 C8 2.2(3) y
C12 C6 C7 C8 -177.27(17) y
C6 C7 C8 C9 0.3(3) y
C7 C8 C9 C10 -2.3(3) y
C8 C9 C10 C11 1.7(3) y
C9 C10 C11 C6 0.8(3) y
C7 C6 C11 C10 -2.8(3) y
C12 C6 C11 C10 176.76(16) y
C2 N1 C12 C6 -92.75(16) y
CU1 N1 C12 C6 77.54(15) y
C2 N1 C12 C13 143.18(14) y
CU1 N1 C12 C13 -46.53(16) y
C7 C6 C12 N1 7.8(2) y
C11 C6 C12 N1 -171.73(14) y
C7 C6 C12 C13 129.82(17) y
C11 C6 C12 C13 -49.7(2) y
C19 C14 C15 C16 1.6(3) y
C20 C14 C15 C16 -174.73(16) y
C14 C15 C16 C17 -0.8(3) y
C15 C16 C17 C18 -0.8(3) y
C16 C17 C18 C19 1.5(3) y
C15 C14 C19 C18 -0.8(3) y
C20 C14 C19 C18 175.36(16) y
C17 C18 C19 C14 -0.7(3) y
C4 N2 C20 C14 -114.15(15) y
CU1 N2 C20 C14 64.85(16) y
C4 N2 C20 C21 118.75(15) y
CU1 N2 C20 C21 -62.25(16) y
C19 C14 C20 N2 7.7(2) y
C15 C14 C20 N2 -176.21(14) y
C19 C14 C20 C21 132.89(17) y
C15 C14 C20 C21 -51.0(2) y
C28 P1 C22 C23 159.50(13) y
C34 P1 C22 C23 51.81(14) y
CU1 P1 C22 C23 -66.71(14) y
C28 P1 C22 C27 -20.37(16) y
C34 P1 C22 C27 -128.06(14) y
CU1 P1 C22 C27 113.42(13) y
C27 C22 C23 C24 1.2(2) y
P1 C22 C23 C24 -178.68(13) y
C22 C23 C24 C25 -0.1(3) y
C23 C24 C25 C26 -1.0(3) y
C24 C25 C26 C27 0.8(3) y
C25 C26 C27 C22 0.3(3) y
C23 C22 C27 C26 -1.3(3) y
P1 C22 C27 C26 178.56(13) y
C34 P1 C28 C29 -156.74(12) y
C22 P1 C28 C29 98.03(13) y
CU1 P1 C28 C29 -38.16(14) y
C34 P1 C28 C33 28.84(16) y
C22 P1 C28 C33 -76.39(15) y
CU1 P1 C28 C33 147.42(12) y
C33 C28 C29 C30 1.9(2) y
P1 C28 C29 C30 -172.76(13) y
C28 C29 C30 C31 -0.4(3) y
C29 C30 C31 C32 -1.0(3) y
C30 C31 C32 C33 0.8(3) y
C31 C32 C33 C28 0.7(3) y
C29 C28 C33 C32 -2.0(2) y
P1 C28 C33 C32 172.32(13) y
C28 P1 C34 C35 -81.24(14) y
C22 P1 C34 C35 21.84(15) y
CU1 P1 C34 C35 151.78(12) y
C28 P1 C34 C39 100.65(13) y
C22 P1 C34 C39 -156.27(12) y
CU1 P1 C34 C39 -26.32(13) y
C39 C34 C35 C36 1.2(2) y
P1 C34 C35 C36 -176.91(12) y
C34 C35 C36 C37 -1.1(2) y
C35 C36 C37 C38 -0.2(2) y
C36 C37 C38 C39 1.3(3) y
C37 C38 C39 C34 -1.2(2) y
C35 C34 C39 C38 -0.1(2) y
P1 C34 C39 C38 178.11(13) y
